data_7123938
loop_
_publ_author_name
'Tao, Xin'
'Daniliuc, Constantin Gabriel'
'Soloviova, Kateryna'
'Strassert, Cristian Alejandro'
'Kehr, Gerald'
'Erker, Gerhard'

_publ_section_title
;
 Arylallenes and the Halogeno-B(C6F5)2 Reagents: Facile Formation of
 2-Borylindenes
;
_journal_name_full 'Chemical Communications'
_journal_paper_doi 10.1039/C9CC04199K
_journal_year 2019
_chemical_formula_sum 'C27 H11 B F10'
_chemical_formula_weight 536.17
_space_group_crystal_system orthorhombic
_space_group_IT_number 56
_space_group_name_Hall '-P 2ab 2ac'
_space_group_name_H-M_alt 'P c c n'
_symmetry_space_group_name_Hall '-P 2ab 2ac'
_symmetry_space_group_name_H-M 'P c c n'
_atom_sites_solution_hydrogens geom
_audit_creation_method 'APEX3 v2016.1-0'
_audit_update_record
;
2019-04-03 deposited with the CCDC.    2019-07-30 downloaded from the CCDC.
;
_cell_angle_alpha 90
_cell_angle_beta 90
_cell_angle_gamma 90
_cell_formula_units_Z 8
_cell_length_a 27.821(2)
_cell_length_b 7.5444(6)
_cell_length_c 20.4229(16)
_cell_measurement_reflns_used 6523
_cell_measurement_temperature 100.(2)
_cell_measurement_theta_max 66.5979
_cell_measurement_theta_min 4.3297
_cell_volume 4286.6(6)
_computing_cell_refinement 'SAINT V8.37A (Bruker AXS Inc., 2015)'
_computing_data_collection 'APEX3 v2016.1-0 (Bruker AXS Inc., 2016)'
_computing_data_reduction 'SAINT V8.37A (Bruker AXS Inc., 2015)'
_computing_molecular_graphics 'APEX3 v2016.1-0 (Bruker AXS Inc., 2016)'
_computing_publication_material 'APEX3 v2016.1-0 (Bruker AXS Inc., 2016)'
_computing_structure_refinement 'SHELXL-2014/7 (Sheldrick, 2014)'
_computing_structure_solution 'SHELXL-2014/7 (Sheldrick, 2014)'
_diffrn_ambient_temperature 100.(2)
_diffrn_detector_area_resol_mean 8.3333
_diffrn_measured_fraction_theta_full 0.997
_diffrn_measured_fraction_theta_max 0.997
_diffrn_measurement_device_type 'Kappa CCD APEXII'
_diffrn_measurement_method 'phi / omega scans'
_diffrn_radiation_monochromator graphite
_diffrn_radiation_type CuK\a
_diffrn_radiation_wavelength 1.54178
_diffrn_reflns_av_R_equivalents 0.0769
_diffrn_reflns_av_unetI/netI 0.0324
_diffrn_reflns_limit_h_max 33
_diffrn_reflns_limit_h_min -32
_diffrn_reflns_limit_k_max 8
_diffrn_reflns_limit_k_min -8
_diffrn_reflns_limit_l_max 24
_diffrn_reflns_limit_l_min -24
_diffrn_reflns_number 40458
_diffrn_reflns_theta_full 66.78
_diffrn_reflns_theta_max 66.78
_diffrn_reflns_theta_min 5.37
_diffrn_source 'fine-focus sealed tube'
_diffrn_source_type 'fine-focus sealed tube'
_exptl_absorpt_coefficient_mu 1.392
_exptl_absorpt_correction_T_max 0.90
_exptl_absorpt_correction_T_min 0.74
_exptl_absorpt_correction_type multi-scan
_exptl_absorpt_process_details
;
Bruker AXS (2014). SADABS, Version 2014/5, Bruker AXS Inc., Madison, Wisconsin,
USA.
;
_exptl_crystal_colour yellow
_exptl_crystal_density_diffrn 1.662
_exptl_crystal_density_method 'not measured'
_exptl_crystal_description prism
_exptl_crystal_F_000 2144
_exptl_crystal_size_max 0.150
_exptl_crystal_size_mid 0.130
_exptl_crystal_size_min 0.080
_refine_diff_density_max 0.216
_refine_diff_density_min -0.227
_refine_ls_extinction_method none
_refine_ls_goodness_of_fit_ref 1.034
_refine_ls_hydrogen_treatment constr
_refine_ls_matrix_type full
_refine_ls_number_parameters 343
_refine_ls_number_reflns 3786
_refine_ls_number_restraints 0
_refine_ls_restrained_S_all 1.034
_refine_ls_R_factor_all 0.0483
_refine_ls_R_factor_gt 0.0359
_refine_ls_shift/su_max 0.001
_refine_ls_shift/su_mean 0.000
_refine_ls_structure_factor_coef Fsqd
_refine_ls_weighting_details 'w=1/[\s^2^(Fo^2^)+(0.0395P)^2^+2.1254P] where P=(Fo^2^+2Fc^2^)/3'
_refine_ls_weighting_scheme calc
_refine_ls_wR_factor_gt 0.0820
_refine_ls_wR_factor_ref 0.0877
_reflns_number_gt 3037
_reflns_number_total 3786
_reflns_threshold_expression 'I > 2\s(I)'
_cod_data_source_file c9cc04199k2.cif
_cod_data_source_block erk9216
_cod_database_code 7123938

loop_
_space_group_symop_operation_xyz
'x, y, z'
'-x+1/2, -y+1/2, z'
'-x, y+1/2, -z+1/2'
'x+1/2, -y, -z+1/2'
'-x, -y, -z'
'x-1/2, y-1/2, -z'
'x, -y-1/2, z-1/2'
'-x-1/2, y, z-1/2'

loop_
_atom_site_type_symbol
_atom_site_label
_atom_site_fract_x
_atom_site_fract_y
_atom_site_fract_z
_atom_site_U_iso_or_equiv
_atom_site_adp_type
_atom_site_calc_flag
_atom_site_refinement_flags_adp
_atom_site_refinement_flags_posn
_atom_site_occupancy
B B1 0.63269(7) 0.6921(3) 0.51539(10) 0.0194(5) Uani d . . 1
C C1 0.68590(6) 0.6069(3) 0.40805(9) 0.0194(4) Uani d . . 1
H H1A 0.6619 0.5324 0.3851 0.023 Uiso calc U R 1
H H1B 0.6852 0.7278 0.3892 0.023 Uiso calc U R 1
C C2 0.67619(6) 0.6113(2) 0.48135(9) 0.0190(4) Uani d . . 1
C C3 0.71555(6) 0.5418(2) 0.51257(9) 0.0194(4) Uani d . . 1
H H3 0.7183 0.529 0.5587 0.023 Uiso calc U R 1
C C4 0.75232(7) 0.4906(2) 0.46652(9) 0.0189(4) Uani d . . 1
C C5 0.79734(6) 0.4115(3) 0.47478(9) 0.0201(4) Uani d . . 1
H H5 0.8096 0.3898 0.5174 0.024 Uiso calc U R 1
C C6 0.82378(7) 0.3653(2) 0.42015(9) 0.0193(4) Uani d . . 1
H H6 0.8541 0.3092 0.4259 0.023 Uiso calc U R 1
C C7 0.80715(6) 0.3989(2) 0.35616(9) 0.0186(4) Uani d . . 1
C C8 0.76263(6) 0.4837(2) 0.34870(9) 0.0198(4) Uani d . . 1
H H8 0.7511 0.5113 0.3061 0.024 Uiso calc U R 1
C C9 0.73546(6) 0.5275(2) 0.40320(9) 0.0179(4) Uani d . . 1
C C10 0.83499(7) 0.3379(2) 0.29791(9) 0.0196(4) Uani d . . 1
C C11 0.88281(7) 0.2807(3) 0.30327(10) 0.0252(4) Uani d . . 1
H H11 0.8982 0.2848 0.3448 0.03 Uiso calc U R 1
C C12 0.90825(7) 0.2184(3) 0.24972(10) 0.0290(5) Uani d . . 1
H H12 0.9405 0.1792 0.255 0.035 Uiso calc U R 1
C C13 0.88701(7) 0.2131(3) 0.18857(10) 0.0281(5) Uani d . . 1
H H13 0.9044 0.1708 0.1517 0.034 Uiso calc U R 1
C C14 0.83984(7) 0.2703(3) 0.18177(10) 0.0293(5) Uani d . . 1
H H14 0.8249 0.2674 0.14 0.035 Uiso calc U R 1
C C15 0.81431(7) 0.3320(3) 0.23574(10) 0.0251(4) Uani d . . 1
H H15 0.7821 0.3708 0.2301 0.03 Uiso calc U R 1
C C21 0.59017(6) 0.7788(3) 0.47459(9) 0.0184(4) Uani d . . 1
C C22 0.56587(6) 0.6938(3) 0.42432(9) 0.0200(4) Uani d . . 1
F F22 0.57590(4) 0.52332(14) 0.41073(5) 0.0249(3) Uani d . . 1
C C23 0.53084(6) 0.7747(3) 0.38691(9) 0.0229(4) Uani d . . 1
F F23 0.50895(4) 0.68740(16) 0.33818(5) 0.0310(3) Uani d . . 1
C C24 0.51927(7) 0.9488(3) 0.39860(10) 0.0246(4) Uani d . . 1
F F24 0.48613(4) 1.03127(17) 0.36203(6) 0.0350(3) Uani d . . 1
C C25 0.54187(7) 1.0391(3) 0.44890(10) 0.0234(4) Uani d . . 1
F F25 0.53060(4) 1.20896(15) 0.46084(6) 0.0318(3) Uani d . . 1
C C26 0.57590(6) 0.9523(3) 0.48596(9) 0.0201(4) Uani d . . 1
F F26 0.59697(4) 1.04730(14) 0.53439(5) 0.0253(3) Uani d . . 1
C C31 0.62828(6) 0.7027(2) 0.59234(9) 0.0193(4) Uani d . . 1
C C32 0.58682(6) 0.6432(3) 0.62383(9) 0.0195(4) Uani d . . 1
F F32 0.55152(4) 0.56910(15) 0.58783(5) 0.0261(3) Uani d . . 1
C C33 0.57978(7) 0.6545(3) 0.69078(9) 0.0211(4) Uani d . . 1
F F33 0.53897(4) 0.59803(16) 0.71845(5) 0.0287(3) Uani d . . 1
C C34 0.61557(7) 0.7255(3) 0.72899(9) 0.0220(4) Uani d . . 1
F F34 0.61016(4) 0.73663(16) 0.79392(5) 0.0298(3) Uani d . . 1
C C35 0.65735(7) 0.7859(3) 0.70043(9) 0.0211(4) Uani d . . 1
F F35 0.69222(4) 0.85594(17) 0.73802(5) 0.0325(3) Uani d . . 1
C C36 0.66279(6) 0.7749(3) 0.63354(9) 0.0203(4) Uani d . . 1
F F36 0.70350(4) 0.84571(16) 0.60847(5) 0.0275(3) Uani d . . 1

loop_
_atom_site_aniso_label
_atom_site_aniso_U_11
_atom_site_aniso_U_22
_atom_site_aniso_U_33
_atom_site_aniso_U_12
_atom_site_aniso_U_13
_atom_site_aniso_U_23
B1 0.0182(11) 0.0196(11) 0.0204(11) -0.0036(9) 0.0000(8) 0.0005(9)
C1 0.0175(9) 0.0217(10) 0.0190(9) -0.0001(8) -0.0005(7) 0.0005(8)
C2 0.0181(9) 0.0190(10) 0.0198(9) -0.0027(8) -0.0004(7) 0.0003(8)
C3 0.0203(9) 0.0195(10) 0.0184(9) -0.0031(8) 0.0009(7) 0.0002(7)
C4 0.0176(9) 0.0183(10) 0.0209(9) -0.0030(8) 0.0003(8) -0.0015(7)
C5 0.0187(10) 0.0200(10) 0.0214(9) -0.0017(8) -0.0022(8) -0.0004(8)
C6 0.0146(9) 0.0183(10) 0.0251(10) -0.0003(7) -0.0019(7) -0.0014(8)
C7 0.0171(9) 0.0159(9) 0.0227(10) -0.0042(8) 0.0011(7) -0.0014(8)
C8 0.0186(10) 0.0201(10) 0.0207(9) -0.0011(8) 0.0000(7) 0.0009(8)
C9 0.0174(9) 0.0158(10) 0.0204(9) -0.0027(7) 0.0003(7) -0.0006(7)
C10 0.0192(10) 0.0157(9) 0.0239(10) -0.0033(8) 0.0015(8) -0.0008(8)
C11 0.0219(10) 0.0291(11) 0.0246(10) 0.0010(9) 0.0010(8) 0.0015(9)
C12 0.0233(10) 0.0313(12) 0.0325(12) 0.0038(9) 0.0057(9) 0.0000(9)
C13 0.0289(11) 0.0285(11) 0.0268(11) -0.0006(9) 0.0086(9) -0.0053(9)
C14 0.0291(11) 0.0356(12) 0.0232(10) -0.0028(10) 0.0003(9) -0.0057(9)
C15 0.0181(10) 0.0283(11) 0.0290(11) 0.0007(8) -0.0003(8) -0.0045(9)
C21 0.0158(9) 0.0237(10) 0.0157(9) -0.0022(8) 0.0038(7) 0.0007(8)
C22 0.0187(10) 0.0220(10) 0.0194(9) -0.0018(8) 0.0036(8) 0.0005(8)
F22 0.0233(6) 0.0236(6) 0.0278(6) -0.0021(5) -0.0009(5) -0.0043(5)
C23 0.0162(9) 0.0341(12) 0.0185(9) -0.0066(8) -0.0024(8) 0.0012(8)
F23 0.0258(6) 0.0422(7) 0.0249(6) -0.0093(5) -0.0078(5) 0.0001(5)
C24 0.0148(9) 0.0320(12) 0.0271(10) 0.0013(8) -0.0012(8) 0.0114(9)
F24 0.0250(6) 0.0421(7) 0.0379(7) 0.0029(6) -0.0083(5) 0.0137(6)
C25 0.0184(9) 0.0227(10) 0.0293(11) 0.0002(8) 0.0052(8) 0.0047(8)
F25 0.0286(6) 0.0228(6) 0.0441(7) 0.0041(5) 0.0041(5) 0.0053(5)
C26 0.0167(9) 0.0256(10) 0.0179(9) -0.0030(8) 0.0024(7) -0.0021(8)
F26 0.0255(6) 0.0259(6) 0.0243(6) -0.0014(5) -0.0003(5) -0.0062(5)
C31 0.0174(9) 0.0194(10) 0.0211(10) 0.0026(8) -0.0003(7) 0.0003(8)
C32 0.0165(9) 0.0222(10) 0.0197(9) 0.0003(8) -0.0022(7) -0.0021(8)
F32 0.0207(6) 0.0346(7) 0.0231(6) -0.0068(5) -0.0012(4) -0.0011(5)
C33 0.0183(10) 0.0236(10) 0.0215(10) 0.0009(8) 0.0040(8) 0.0012(8)
F33 0.0229(6) 0.0376(7) 0.0256(6) -0.0060(5) 0.0082(5) -0.0008(5)
C34 0.0266(10) 0.0253(10) 0.0142(9) 0.0051(9) 0.0016(8) -0.0007(8)
F34 0.0335(6) 0.0402(7) 0.0156(5) -0.0002(5) 0.0036(5) -0.0033(5)
C35 0.0197(10) 0.0238(10) 0.0199(9) 0.0001(8) -0.0042(8) -0.0033(8)
F35 0.0273(6) 0.0471(8) 0.0231(6) -0.0084(6) -0.0054(5) -0.0065(5)
C36 0.0150(9) 0.0236(10) 0.0223(9) -0.0017(8) 0.0007(7) -0.0001(8)
F36 0.0200(6) 0.0386(7) 0.0239(6) -0.0078(5) 0.0027(5) -0.0022(5)

loop_
_atom_type_symbol
_atom_type_description
_atom_type_scat_dispersion_real
_atom_type_scat_dispersion_imag
_atom_type_scat_source
C C 0.0181 0.0091 'International Tables Vol C Tables 4.2.6.8 and 6.1.1.4'
H H 0.0000 0.0000 'International Tables Vol C Tables 4.2.6.8 and 6.1.1.4'
B B 0.0090 0.0039 'International Tables Vol C Tables 4.2.6.8 and 6.1.1.4'
F F 0.0727 0.0534 'International Tables Vol C Tables 4.2.6.8 and 6.1.1.4'

loop_
_geom_angle_atom_site_label_1
_geom_angle_atom_site_label_2
_geom_angle_atom_site_label_3
_geom_angle
C2 B1 C31 122.45(17)
C2 B1 C21 121.15(17)
C31 B1 C21 116.34(16)
C9 C1 C2 103.63(15)
C9 C1 H1A 111.0
C2 C1 H1A 111.0
C9 C1 H1B 111.0
C2 C1 H1B 111.0
H1A C1 H1B 109.0
C3 C2 C1 107.90(16)
C3 C2 B1 125.13(17)
C1 C2 B1 126.79(16)
C2 C3 C4 111.45(16)
C2 C3 H3 124.3
C4 C3 H3 124.3
C5 C4 C9 119.69(17)
C5 C4 C3 132.18(17)
C9 C4 C3 108.10(16)
C6 C5 C4 119.19(17)
C6 C5 H5 120.4
C4 C5 H5 120.4
C5 C6 C7 121.92(17)
C5 C6 H6 119.0
C7 C6 H6 119.0
C8 C7 C6 118.21(17)
C8 C7 C10 120.84(17)
C6 C7 C10 120.88(17)
C9 C8 C7 120.23(17)
C9 C8 H8 119.9
C7 C8 H8 119.9
C8 C9 C4 120.71(17)
C8 C9 C1 130.31(17)
C4 C9 C1 108.91(15)
C15 C10 C11 116.90(18)
C15 C10 C7 121.43(17)
C11 C10 C7 121.66(17)
C12 C11 C10 121.83(18)
C12 C11 H11 119.1
C10 C11 H11 119.1
C13 C12 C11 120.34(19)
C13 C12 H12 119.8
C11 C12 H12 119.8
C12 C13 C14 119.02(19)
C12 C13 H13 120.5
C14 C13 H13 120.5
C13 C14 C15 120.48(19)
C13 C14 H14 119.8
C15 C14 H14 119.8
C14 C15 C10 121.42(18)
C14 C15 H15 119.3
C10 C15 H15 119.3
C22 C21 C26 114.87(17)
C22 C21 B1 124.15(17)
C26 C21 B1 120.93(17)
F22 C22 C23 117.06(17)
F22 C22 C21 119.59(16)
C23 C22 C21 123.34(18)
F23 C23 C24 119.53(17)
F23 C23 C22 120.98(18)
C24 C23 C22 119.47(18)
F24 C24 C23 120.55(18)
F24 C24 C25 119.89(18)
C23 C24 C25 119.56(17)
F25 C25 C26 120.98(18)
F25 C25 C24 119.92(17)
C26 C25 C24 119.10(18)
F26 C26 C25 116.55(17)
F26 C26 C21 119.83(16)
C25 C26 C21 123.58(18)
C36 C31 C32 114.76(17)
C36 C31 B1 124.74(16)
C32 C31 B1 120.46(16)
F32 C32 C33 117.46(16)
F32 C32 C31 118.98(16)
C33 C32 C31 123.56(17)
F33 C33 C34 119.94(17)
F33 C33 C32 121.19(17)
C34 C33 C32 118.87(17)
F34 C34 C33 120.42(17)
F34 C34 C35 119.60(17)
C33 C34 C35 119.98(17)
F35 C35 C36 120.70(16)
F35 C35 C34 119.77(16)
C36 C35 C34 119.52(17)
F36 C36 C35 116.34(16)
F36 C36 C31 120.30(16)
C35 C36 C31 123.31(17)

loop_
_geom_bond_atom_site_label_1
_geom_bond_atom_site_label_2
_geom_bond_distance
B1 C2 1.523(3)
B1 C31 1.578(3)
B1 C21 1.588(3)
C1 C9 1.507(3)
C1 C2 1.522(2)
C1 H1A 0.99
C1 H1B 0.99
C2 C3 1.371(3)
C3 C4 1.442(3)
C3 H3 0.95
C4 C5 1.398(3)
C4 C9 1.404(3)
C5 C6 1.381(3)
C5 H5 0.95
C6 C7 1.409(3)
C6 H6 0.95
C7 C8 1.402(3)
C7 C10 1.492(3)
C8 C9 1.385(3)
C8 H8 0.95
C10 C15 1.395(3)
C10 C11 1.403(3)
C11 C12 1.385(3)
C11 H11 0.95
C12 C13 1.382(3)
C12 H12 0.95
C13 C14 1.389(3)
C13 H13 0.95
C14 C15 1.391(3)
C14 H14 0.95
C15 H15 0.95
C21 C22 1.386(3)
C21 C26 1.387(3)
C22 F22 1.345(2)
C22 C23 1.381(3)
C23 F23 1.340(2)
C23 C24 1.374(3)
C24 F24 1.340(2)
C24 C25 1.383(3)
C25 F25 1.342(2)
C25 C26 1.378(3)
C26 F26 1.355(2)
C31 C36 1.388(3)
C31 C32 1.395(3)
C32 F32 1.348(2)
C32 C33 1.384(3)
C33 F33 1.338(2)
C33 C34 1.374(3)
C34 F34 1.337(2)
C34 C35 1.378(3)
C35 F35 1.345(2)
C35 C36 1.377(3)
C36 F36 1.353(2)

loop_
_geom_torsion_atom_site_label_1
_geom_torsion_atom_site_label_2
_geom_torsion_atom_site_label_3
_geom_torsion_atom_site_label_4
_geom_torsion
C9 C1 C2 C3 -0.3(2)
C9 C1 C2 B1 174.92(18)
C31 B1 C2 C3 -0.5(3)
C21 B1 C2 C3 176.57(18)
C31 B1 C2 C1 -174.97(18)
C21 B1 C2 C1 2.1(3)
C1 C2 C3 C4 0.5(2)
B1 C2 C3 C4 -174.79(18)
C2 C3 C4 C5 -178.3(2)
C2 C3 C4 C9 -0.6(2)
C9 C4 C5 C6 -2.3(3)
C3 C4 C5 C6 175.20(19)
C4 C5 C6 C7 1.4(3)
C5 C6 C7 C8 0.8(3)
C5 C6 C7 C10 -176.26(17)
C6 C7 C8 C9 -2.0(3)
C10 C7 C8 C9 175.05(17)
C7 C8 C9 C4 1.1(3)
C7 C8 C9 C1 -175.55(18)
C5 C4 C9 C8 1.1(3)
C3 C4 C9 C8 -176.95(17)
C5 C4 C9 C1 178.38(16)
C3 C4 C9 C1 0.3(2)
C2 C1 C9 C8 176.92(19)
C2 C1 C9 C4 0.0(2)
C8 C7 C10 C15 -12.3(3)
C6 C7 C10 C15 164.67(18)
C8 C7 C10 C11 168.93(18)
C6 C7 C10 C11 -14.1(3)
C15 C10 C11 C12 -1.0(3)
C7 C10 C11 C12 177.81(19)
C10 C11 C12 C13 0.8(3)
C11 C12 C13 C14 -0.2(3)
C12 C13 C14 C15 -0.1(3)
C13 C14 C15 C10 -0.1(3)
C11 C10 C15 C14 0.7(3)
C7 C10 C15 C14 -178.16(19)
C2 B1 C21 C22 53.0(3)
C31 B1 C21 C22 -129.71(19)
C2 B1 C21 C26 -124.5(2)
C31 B1 C21 C26 52.8(2)
C26 C21 C22 F22 -177.85(15)
B1 C21 C22 F22 4.5(3)
C26 C21 C22 C23 1.5(3)
B1 C21 C22 C23 -176.19(18)
F22 C22 C23 F23 -1.7(3)
C21 C22 C23 F23 178.95(16)
F22 C22 C23 C24 -179.82(16)
C21 C22 C23 C24 0.9(3)
F23 C23 C24 F24 0.5(3)
C22 C23 C24 F24 178.58(16)
F23 C23 C24 C25 -179.99(17)
C22 C23 C24 C25 -1.9(3)
F24 C24 C25 F25 -0.1(3)
C23 C24 C25 F25 -179.67(17)
F24 C24 C25 C26 -179.93(17)
C23 C24 C25 C26 0.5(3)
F25 C25 C26 F26 0.0(3)
C24 C25 C26 F26 179.78(16)
F25 C25 C26 C21 -177.82(16)
C24 C25 C26 C21 2.0(3)
C22 C21 C26 F26 179.39(15)
B1 C21 C26 F26 -2.9(3)
C22 C21 C26 C25 -2.9(3)
B1 C21 C26 C25 174.83(17)
C2 B1 C31 C36 52.5(3)
C21 B1 C31 C36 -124.7(2)
C2 B1 C31 C32 -129.9(2)
C21 B1 C31 C32 52.9(3)
C36 C31 C32 F32 -179.21(16)
B1 C31 C32 F32 3.0(3)
C36 C31 C32 C33 0.2(3)
B1 C31 C32 C33 -177.54(18)
F32 C32 C33 F33 -1.7(3)
C31 C32 C33 F33 178.89(17)
F32 C32 C33 C34 178.47(17)
C31 C32 C33 C34 -1.0(3)
F33 C33 C34 F34 0.8(3)
C32 C33 C34 F34 -179.28(17)
F33 C33 C34 C35 -179.14(17)
C32 C33 C34 C35 0.7(3)
F34 C34 C35 F35 -0.2(3)
C33 C34 C35 F35 179.74(17)
F34 C34 C35 C36 -179.77(17)
C33 C34 C35 C36 0.2(3)
F35 C35 C36 F36 -3.2(3)
C34 C35 C36 F36 176.37(17)
F35 C35 C36 C31 179.46(18)
C34 C35 C36 C31 -1.0(3)
C32 C31 C36 F36 -176.51(16)
B1 C31 C36 F36 1.2(3)
C32 C31 C36 C35 0.8(3)
B1 C31 C36 C35 178.44(19)
